data_7152757
loop_
_publ_author_name
'Alajar\'in, Mateo'
'Bonillo, Baltasar'
'Orenes, Ra\'ul-Angel'
'Ort\'in, Mar\'ia-Mar'
'Vidal, Angel'

_publ_section_title
;
 1,5-(H, RO, RS) shift/6\p-electrocyclic ring closure tandem processes on
 N-[(\a-heterosubstituted)-2-tolyl]ketenimines: a case study of relative
 migratory aptitudes and activating effects.
;
_journal_issue 48
_journal_name_full 'Organic &amp; biomolecular chemistry'
_journal_page_first 9523
_journal_page_last 9537
_journal_paper_doi 10.1039/c2ob27010b
_journal_volume 10
_journal_year 2012
_chemical_formula_sum 'C20 H22 Br N S2'
_chemical_formula_weight 420.42
_chemical_name_systematic
;
?
;
_space_group_IT_number 2
_symmetry_cell_setting triclinic
_symmetry_space_group_name_Hall '-P 1'
_symmetry_space_group_name_H-M 'P -1'
_atom_sites_solution_hydrogens geom
_atom_sites_solution_primary direct
_atom_sites_solution_secondary difmap
_audit_creation_method SHELXL-97
_cell_angle_alpha 76.106(2)
_cell_angle_beta 85.883(2)
_cell_angle_gamma 89.274(2)
_cell_formula_units_Z 4
_cell_length_a 8.1013(8)
_cell_length_b 14.0953(15)
_cell_length_c 17.3131(18)
_cell_measurement_reflns_used 4759
_cell_measurement_temperature 100(2)
_cell_measurement_theta_max 26.31
_cell_measurement_theta_min 2.43
_cell_volume 1914.2(3)
_computing_cell_refinement 'Bruker SAINT'
_computing_data_collection 'Bruker SMART'
_computing_data_reduction 'Bruker SAINT'
_computing_molecular_graphics 'Bruker SHELXTL'
_computing_publication_material 'Bruker SHELXTL'
_computing_structure_refinement 'SHELXL-97 (Sheldrick, 1997)'
_computing_structure_solution 'SHELXS-97 (Sheldrick, 1990)'
_diffrn_ambient_temperature 100(2)
_diffrn_detector_area_resol_mean 8.26
_diffrn_measured_fraction_theta_full 0.995
_diffrn_measured_fraction_theta_max 0.905
_diffrn_measurement_device_type 'Bruker SMART APEX CCD'
_diffrn_measurement_method w\scan
_diffrn_radiation_monochromator graphite
_diffrn_radiation_source 'fine-focus sealed tube'
_diffrn_radiation_type MoK\a
_diffrn_radiation_wavelength 0.71073
_diffrn_reflns_av_R_equivalents 0.0414
_diffrn_reflns_av_sigmaI/netI 0.0577
_diffrn_reflns_limit_h_max 10
_diffrn_reflns_limit_h_min -10
_diffrn_reflns_limit_k_max 18
_diffrn_reflns_limit_k_min -18
_diffrn_reflns_limit_l_max 22
_diffrn_reflns_limit_l_min -21
_diffrn_reflns_number 22127
_diffrn_reflns_theta_full 25.00
_diffrn_reflns_theta_max 28.24
_diffrn_reflns_theta_min 1.68
_exptl_absorpt_coefficient_mu 2.367
_exptl_absorpt_correction_T_max 0.9113
_exptl_absorpt_correction_T_min 0.5570
_exptl_absorpt_correction_type multi-scan
_exptl_absorpt_process_details SADABS
_exptl_crystal_colour colourless
_exptl_crystal_density_diffrn 1.459
_exptl_crystal_density_method 'not measured'
_exptl_crystal_description needle
_exptl_crystal_F_000 864
_exptl_crystal_size_max 0.28
_exptl_crystal_size_mid 0.07
_exptl_crystal_size_min 0.04
_refine_diff_density_max 0.630
_refine_diff_density_min -0.513
_refine_diff_density_rms 0.097
_refine_ls_extinction_method none
_refine_ls_goodness_of_fit_ref 1.120
_refine_ls_hydrogen_treatment 'Me rigid, others riding'
_refine_ls_matrix_type full
_refine_ls_number_parameters 439
_refine_ls_number_reflns 8569
_refine_ls_number_restraints 12
_refine_ls_restrained_S_all 1.119
_refine_ls_R_factor_all 0.0643
_refine_ls_R_factor_gt 0.0518
_refine_ls_shift/su_max 0.000
_refine_ls_shift/su_mean 0.000
_refine_ls_structure_factor_coef Fsqd
_refine_ls_weighting_details 'calc w=1/[\s^2^(Fo^2^)+(0.0370P)^2^+0.9672P] where P=(Fo^2^+2Fc^2^)/3'
_refine_ls_weighting_scheme calc
_refine_ls_wR_factor_gt 0.0959
_refine_ls_wR_factor_ref 0.1004
_reflns_number_gt 7237
_reflns_number_total 8569
_reflns_threshold_expression >2sigma(I)
_cod_data_source_file c2ob27010b.txt
_cod_data_source_block bbf67as_compound_20e
_cod_depositor_comments
;
The following automatic conversions were performed:

'_symmetry_cell_setting' value 'Triclinic' changed to 'triclinic'
according to /home/saulius/struct/CIF-dictionaries/cif_core.dic
dictionary named 'cif_core.dic' version 2.4.2 from 2011-04-26.

Automatic conversion script
Id: cif_fix_values 1891 2012-01-12 08:04:46Z andrius 
;
_cod_original_sg_symbol_H-M P-1
_cod_database_code 7152757

loop_
_symmetry_equiv_pos_as_xyz
'x, y, z'
'-x, -y, -z'

loop_
_atom_site_label
_atom_site_type_symbol
_atom_site_fract_x
_atom_site_fract_y
_atom_site_fract_z
_atom_site_U_iso_or_equiv
_atom_site_adp_type
_atom_site_occupancy
_atom_site_symmetry_multiplicity
_atom_site_calc_flag
_atom_site_refinement_flags
Br1 Br 0.41183(4) 0.66826(3) 0.09259(2) 0.02674(10) Uani 1 1 d .
Br2 Br -0.07254(4) 0.61163(2) 0.10565(2) 0.01985(9) Uani 1 1 d .
N1 N 0.9369(3) 0.93389(19) 0.16117(16) 0.0150(6) Uani 1 1 d .
N2 N 0.4280(3) 0.28211(19) 0.15535(16) 0.0151(6) Uani 1 1 d .
S1 S 0.60203(10) 0.75487(6) 0.37184(5) 0.01502(17) Uani 1 1 d .
S2 S 1.13322(10) 1.00425(6) 0.24895(5) 0.01849(18) Uani 1 1 d .
S3 S 0.09516(10) 0.32635(6) 0.37200(5) 0.01475(17) Uani 1 1 d .
S4 S 0.62347(10) 0.15137(6) 0.23802(5) 0.01923(19) Uani 1 1 d .
C1 C 0.7012(4) 0.8211(2) 0.20958(19) 0.0139(6) Uani 1 1 d D
C2 C 0.5834(4) 0.7604(2) 0.19170(19) 0.0153(7) Uani 1 1 d D
H2 H 0.5082 0.7249 0.2328 0.018 Uiso 1 1 calc R
C3 C 0.5753(4) 0.7515(2) 0.1142(2) 0.0157(7) Uani 1 1 d D
C4 C 0.6839(4) 0.8014(2) 0.0534(2) 0.0176(7) Uani 1 1 d D
H4 H 0.6770 0.7946 0.0004 0.021 Uiso 1 1 calc R
C5 C 0.8026(4) 0.8612(2) 0.0705(2) 0.0175(7) Uani 1 1 d D
H5 H 0.8783 0.8958 0.0291 0.021 Uiso 1 1 calc R
C6 C 0.8118(4) 0.8711(2) 0.14807(19) 0.0143(7) Uani 1 1 d D
C7 C 0.9718(4) 0.9293(2) 0.23269(19) 0.0131(6) Uani 1 1 d .
C8 C 0.8894(4) 0.8625(2) 0.30903(18) 0.0131(6) Uani 1 1 d .
C9 C 0.7086(4) 0.8440(2) 0.29077(18) 0.0132(6) Uani 1 1 d .
H9 H 0.6486 0.9071 0.2875 0.016 Uiso 1 1 calc R
C11 C 0.4043(4) 0.8141(2) 0.3800(2) 0.0178(7) Uani 1 1 d .
H11A H 0.3633 0.8360 0.3261 0.021 Uiso 1 1 calc R
H11B H 0.3242 0.7656 0.4127 0.021 Uiso 1 1 calc R
C12 C 0.4100(4) 0.9011(3) 0.4170(2) 0.0220(8) Uani 1 1 d .
H12A H 0.4517 0.8804 0.4702 0.026 Uiso 1 1 calc R
H12B H 0.2983 0.9278 0.4214 0.026 Uiso 1 1 calc R
H12C H 0.4834 0.9514 0.3832 0.026 Uiso 1 1 calc R
C13 C 1.2251(4) 1.0513(2) 0.14885(19) 0.0188(7) Uani 1 1 d .
H13A H 1.1357 1.0702 0.1121 0.023 Uiso 1 1 calc R
H13B H 1.2897 1.1109 0.1475 0.023 Uiso 1 1 calc R
C14 C 1.3374(4) 0.9786(3) 0.1196(2) 0.0279(9) Uani 1 1 d .
H14A H 1.4259 0.9592 0.1559 0.033 Uiso 1 1 calc R
H14B H 1.3860 1.0087 0.0659 0.033 Uiso 1 1 calc R
H14C H 1.2730 0.9208 0.1180 0.033 Uiso 1 1 calc R
C15 C 0.8787(4) 0.9166(2) 0.37628(19) 0.0155(7) Uani 1 1 d .
H15A H 0.9898 0.9233 0.3934 0.019 Uiso 1 1 calc R
H15B H 0.8081 0.8794 0.4215 0.019 Uiso 1 1 calc R
H15C H 0.8313 0.9815 0.3569 0.019 Uiso 1 1 calc R
C21 C 0.9863(4) 0.7665(2) 0.33160(18) 0.0117(6) Uani 1 1 d D
C22 C 1.0747(4) 0.7276(2) 0.2743(2) 0.0165(7) Uani 1 1 d D
H22 H 1.0777 0.7615 0.2197 0.020 Uiso 1 1 calc R
C23 C 1.1585(4) 0.6398(2) 0.2965(2) 0.0192(7) Uani 1 1 d D
H23 H 1.2183 0.6144 0.2567 0.023 Uiso 1 1 calc R
C24 C 1.1562(4) 0.5887(2) 0.3756(2) 0.0200(7) Uani 1 1 d D
H24 H 1.2146 0.5289 0.3903 0.024 Uiso 1 1 calc R
C25 C 1.0678(4) 0.6259(2) 0.4330(2) 0.0175(7) Uani 1 1 d D
H25 H 1.0642 0.5912 0.4874 0.021 Uiso 1 1 calc R
C26 C 0.9838(4) 0.7142(2) 0.41126(19) 0.0153(7) Uani 1 1 d D
H26 H 0.9239 0.7392 0.4512 0.018 Uiso 1 1 calc R
C51 C 0.1951(4) 0.3674(2) 0.20917(19) 0.0133(6) Uani 1 1 d D
C52 C 0.0816(4) 0.4431(2) 0.19666(19) 0.0154(7) Uani 1 1 d D
H52 H 0.0069 0.4522 0.2391 0.018 Uiso 1 1 calc R
C53 C 0.0785(4) 0.5056(2) 0.1209(2) 0.0150(7) Uani 1 1 d D
C54 C 0.1829(4) 0.4932(2) 0.05782(19) 0.0161(7) Uani 1 1 d D
H54 H 0.1768 0.5356 0.0064 0.019 Uiso 1 1 calc R
C55 C 0.2972(4) 0.4180(2) 0.07042(19) 0.0163(7) Uani 1 1 d D
H55 H 0.3702 0.4087 0.0274 0.020 Uiso 1 1 calc R
C56 C 0.3054(4) 0.3561(2) 0.14561(19) 0.0145(7) Uani 1 1 d D
C57 C 0.4639(4) 0.2398(2) 0.22613(19) 0.0137(6) Uani 1 1 d .
C58 C 0.3839(4) 0.2587(2) 0.30414(18) 0.0135(6) Uani 1 1 d .
C59 C 0.2021(4) 0.2913(2) 0.28687(18) 0.0138(6) Uani 1 1 d .
H59 H 0.1429 0.2323 0.2800 0.017 Uiso 1 1 calc R
C61 C -0.1023(4) 0.2662(2) 0.3761(2) 0.0196(7) Uani 1 1 d .
H61A H -0.1839 0.2946 0.4094 0.024 Uiso 1 1 calc R
H61B H -0.1410 0.2796 0.3216 0.024 Uiso 1 1 calc R
C62 C -0.0974(4) 0.1571(3) 0.4093(2) 0.0248(8) Uani 1 1 d .
H62A H -0.0221 0.1277 0.3748 0.030 Uiso 1 1 calc R
H62B H -0.2088 0.1297 0.4115 0.030 Uiso 1 1 calc R
H62C H -0.0583 0.1429 0.4631 0.030 Uiso 1 1 calc R
C63 C 0.7157(4) 0.1675(3) 0.1373(2) 0.0233(8) Uani 1 1 d .
H63A H 0.7739 0.1067 0.1327 0.028 Uiso 1 1 calc R
H63B H 0.6266 0.1783 0.0999 0.028 Uiso 1 1 calc R
C64 C 0.8363(5) 0.2519(3) 0.1131(2) 0.0362(10) Uani 1 1 d .
H64A H 0.7808 0.3119 0.1196 0.043 Uiso 1 1 calc R
H64B H 0.8763 0.2596 0.0571 0.043 Uiso 1 1 calc R
H64C H 0.9301 0.2389 0.1468 0.043 Uiso 1 1 calc R
C65 C 0.3756(4) 0.1626(2) 0.36918(19) 0.0163(7) Uani 1 1 d .
H65A H 0.3288 0.1109 0.3482 0.020 Uiso 1 1 calc R
H65B H 0.3054 0.1715 0.4154 0.020 Uiso 1 1 calc R
H65C H 0.4872 0.1441 0.3854 0.020 Uiso 1 1 calc R
C71 C 0.4783(4) 0.3392(2) 0.32931(19) 0.0134(6) Uani 1 1 d D
C72 C 0.4782(4) 0.3409(2) 0.40923(19) 0.0155(7) Uani 1 1 d D
H72 H 0.4229 0.2903 0.4485 0.019 Uiso 1 1 calc R
C73 C 0.5573(4) 0.4149(2) 0.4331(2) 0.0197(7) Uani 1 1 d D
H73 H 0.5544 0.4150 0.4880 0.024 Uiso 1 1 calc R
C74 C 0.6400(4) 0.4883(2) 0.3769(2) 0.0210(8) Uani 1 1 d D
H74 H 0.6958 0.5385 0.3930 0.025 Uiso 1 1 calc R
C75 C 0.6411(4) 0.4883(2) 0.2965(2) 0.0216(8) Uani 1 1 d D
H75 H 0.6970 0.5390 0.2576 0.026 Uiso 1 1 calc R
C76 C 0.5608(4) 0.4145(2) 0.2726(2) 0.0180(7) Uani 1 1 d D
H76 H 0.5620 0.4152 0.2175 0.022 Uiso 1 1 calc R

loop_
_atom_site_aniso_label
_atom_site_aniso_U_11
_atom_site_aniso_U_22
_atom_site_aniso_U_33
_atom_site_aniso_U_23
_atom_site_aniso_U_13
_atom_site_aniso_U_12
Br1 0.02067(19) 0.0402(2) 0.0249(2) -0.01886(17) 0.00111(15) -0.01185(16)
Br2 0.02102(18) 0.01937(18) 0.01972(18) -0.00469(14) -0.00689(14) 0.00981(13)
N1 0.0160(14) 0.0141(13) 0.0150(14) -0.0030(11) -0.0033(11) 0.0005(11)
N2 0.0135(14) 0.0152(14) 0.0170(14) -0.0048(11) -0.0011(11) 0.0036(11)
S1 0.0136(4) 0.0138(4) 0.0168(4) -0.0024(3) 0.0002(3) 0.0009(3)
S2 0.0206(4) 0.0188(4) 0.0157(4) -0.0021(3) -0.0044(3) -0.0062(3)
S3 0.0138(4) 0.0159(4) 0.0152(4) -0.0054(3) 0.0005(3) -0.0002(3)
S4 0.0201(4) 0.0186(4) 0.0182(4) -0.0031(3) -0.0022(3) 0.0086(3)
C1 0.0144(16) 0.0122(15) 0.0157(16) -0.0039(13) -0.0035(13) 0.0049(12)
C2 0.0130(16) 0.0154(16) 0.0172(17) -0.0038(13) -0.0001(13) 0.0016(12)
C3 0.0123(15) 0.0163(16) 0.0212(18) -0.0082(14) -0.0062(13) 0.0000(12)
C4 0.0199(17) 0.0176(17) 0.0164(17) -0.0057(14) -0.0048(14) 0.0045(13)
C5 0.0153(16) 0.0194(17) 0.0177(17) -0.0041(14) -0.0023(13) 0.0005(13)
C6 0.0149(16) 0.0138(15) 0.0145(16) -0.0025(13) -0.0068(13) 0.0026(12)
C7 0.0093(15) 0.0113(15) 0.0191(17) -0.0042(13) -0.0027(13) 0.0026(12)
C8 0.0141(16) 0.0134(15) 0.0123(16) -0.0033(13) -0.0031(12) -0.0008(12)
C9 0.0113(15) 0.0124(15) 0.0161(16) -0.0029(13) -0.0036(13) 0.0026(12)
C11 0.0075(15) 0.0224(17) 0.0223(18) -0.0038(14) 0.0006(13) 0.0010(13)
C12 0.0194(18) 0.0272(19) 0.0193(18) -0.0060(15) -0.0009(14) 0.0085(14)
C13 0.0199(17) 0.0167(17) 0.0181(17) -0.0003(14) -0.0021(14) -0.0054(13)
C14 0.0214(19) 0.030(2) 0.029(2) -0.0027(17) 0.0020(16) 0.0043(15)
C15 0.0186(17) 0.0148(16) 0.0143(16) -0.0052(13) -0.0040(13) -0.0007(13)
C21 0.0082(14) 0.0125(15) 0.0145(16) -0.0027(13) -0.0028(12) -0.0014(11)
C22 0.0159(16) 0.0195(17) 0.0150(16) -0.0053(14) -0.0027(13) -0.0018(13)
C23 0.0175(17) 0.0188(17) 0.0243(19) -0.0109(15) -0.0015(14) 0.0013(13)
C24 0.0174(17) 0.0145(16) 0.029(2) -0.0065(15) -0.0076(15) 0.0028(13)
C25 0.0182(17) 0.0140(16) 0.0189(17) 0.0002(14) -0.0058(14) -0.0011(13)
C26 0.0129(16) 0.0165(16) 0.0181(17) -0.0069(14) -0.0024(13) -0.0009(12)
C51 0.0119(15) 0.0139(15) 0.0153(16) -0.0053(13) -0.0028(13) -0.0040(12)
C52 0.0118(16) 0.0170(16) 0.0184(17) -0.0068(14) 0.0005(13) -0.0004(12)
C53 0.0128(16) 0.0115(15) 0.0226(18) -0.0060(13) -0.0072(13) 0.0024(12)
C54 0.0192(17) 0.0171(16) 0.0136(16) -0.0052(13) -0.0054(13) -0.0014(13)
C55 0.0168(17) 0.0200(17) 0.0140(16) -0.0076(14) -0.0016(13) 0.0020(13)
C56 0.0133(16) 0.0135(15) 0.0183(17) -0.0064(13) -0.0038(13) 0.0014(12)
C57 0.0113(15) 0.0129(15) 0.0173(17) -0.0045(13) -0.0010(13) 0.0010(12)
C58 0.0147(16) 0.0128(15) 0.0128(16) -0.0020(13) -0.0031(13) 0.0030(12)
C59 0.0157(16) 0.0144(16) 0.0134(16) -0.0069(13) -0.0019(13) -0.0010(12)
C61 0.0130(16) 0.0256(18) 0.0214(18) -0.0081(15) -0.0012(14) 0.0025(13)
C62 0.0175(18) 0.028(2) 0.030(2) -0.0088(16) 0.0014(15) -0.0071(15)
C63 0.0240(19) 0.0265(19) 0.0184(18) -0.0042(15) -0.0009(15) 0.0114(15)
C64 0.036(2) 0.040(2) 0.028(2) -0.0029(19) 0.0113(18) -0.0007(19)
C65 0.0179(17) 0.0141(16) 0.0175(17) -0.0044(13) -0.0035(13) 0.0014(13)
C71 0.0086(15) 0.0129(15) 0.0198(17) -0.0062(13) -0.0021(13) 0.0044(12)
C72 0.0128(16) 0.0167(16) 0.0177(17) -0.0049(14) -0.0036(13) 0.0053(12)
C73 0.0207(18) 0.0190(17) 0.0227(18) -0.0106(15) -0.0052(14) 0.0058(14)
C74 0.0167(17) 0.0150(16) 0.035(2) -0.0107(15) -0.0081(15) 0.0034(13)
C75 0.0166(17) 0.0140(16) 0.032(2) -0.0011(15) -0.0012(15) -0.0009(13)
C76 0.0133(16) 0.0189(17) 0.0221(18) -0.0055(14) -0.0021(14) 0.0044(13)

loop_
_atom_type_symbol
_atom_type_description
_atom_type_scat_dispersion_real
_atom_type_scat_dispersion_imag
_atom_type_scat_source
C C 0.0033 0.0016 'International Tables Vol C Tables 4.2.6.8 and 6.1.1.4'
H H 0.0000 0.0000 'International Tables Vol C Tables 4.2.6.8 and 6.1.1.4'
N N 0.0061 0.0033 'International Tables Vol C Tables 4.2.6.8 and 6.1.1.4'
S S 0.1246 0.1234 'International Tables Vol C Tables 4.2.6.8 and 6.1.1.4'
Br Br -0.2901 2.4595 'International Tables Vol C Tables 4.2.6.8 and 6.1.1.4'

loop_
_geom_angle_atom_site_label_1
_geom_angle_atom_site_label_2
_geom_angle_atom_site_label_3
_geom_angle
C7 N1 C6 118.6(3)
C57 N2 C56 118.4(3)
C11 S1 C9 100.84(15)
C7 S2 C13 101.98(15)
C61 S3 C59 100.56(15)
C57 S4 C63 102.56(16)
C2 C1 C6 118.6(3)
C2 C1 C9 124.1(3)
C6 C1 C9 117.1(3)
C3 C2 C1 120.2(3)
C4 C3 C2 121.3(3)
C4 C3 Br1 120.0(2)
C2 C3 Br1 118.7(2)
C3 C4 C5 119.1(3)
C4 C5 C6 120.2(3)
C5 C6 C1 120.7(3)
C5 C6 N1 117.1(3)
C1 C6 N1 122.3(3)
N1 C7 C8 126.6(3)
N1 C7 S2 118.7(2)
C8 C7 S2 114.7(2)
C15 C8 C21 111.9(3)
C15 C8 C7 109.5(2)
C21 C8 C7 109.9(2)
C15 C8 C9 107.1(3)
C21 C8 C9 111.5(2)
C7 C8 C9 106.7(2)
C1 C9 C8 111.9(3)
C1 C9 S1 113.8(2)
C8 C9 S1 111.8(2)
C12 C11 S1 114.0(2)
C14 C13 S2 113.2(2)
C22 C21 C26 118.1(3)
C22 C21 C8 121.9(3)
C26 C21 C8 120.0(3)
C23 C22 C21 120.6(3)
C24 C23 C22 121.0(3)
C25 C24 C23 119.1(3)
C24 C25 C26 120.2(3)
C25 C26 C21 121.0(3)
C52 C51 C56 119.3(3)
C52 C51 C59 123.7(3)
C56 C51 C59 116.8(3)
C51 C52 C53 119.1(3)
C54 C53 C52 121.8(3)
C54 C53 Br2 119.5(2)
C52 C53 Br2 118.6(2)
C53 C54 C55 119.0(3)
C54 C55 C56 120.3(3)
C55 C56 C51 120.4(3)
C55 C56 N2 117.7(3)
C51 C56 N2 121.9(3)
N2 C57 C58 126.6(3)
N2 C57 S4 118.4(2)
C58 C57 S4 115.0(2)
C57 C58 C65 109.5(3)
C57 C58 C71 110.8(2)
C65 C58 C71 112.0(3)
C57 C58 C59 106.1(2)
C65 C58 C59 107.7(2)
C71 C58 C59 110.6(2)
C51 C59 C58 111.8(2)
C51 C59 S3 114.0(2)
C58 C59 S3 111.3(2)
C62 C61 S3 113.9(2)
C64 C63 S4 113.3(3)
C72 C71 C76 118.2(3)
C72 C71 C58 120.5(3)
C76 C71 C58 121.2(3)
C73 C72 C71 121.5(3)
C74 C73 C72 120.0(3)
C73 C74 C75 119.5(3)
C76 C75 C74 120.5(3)
C75 C76 C71 120.3(3)

loop_
_geom_bond_atom_site_label_1
_geom_bond_atom_site_label_2
_geom_bond_distance
Br1 C3 1.895(3)
Br2 C53 1.900(3)
N1 C7 1.276(4)
N1 C6 1.419(4)
N2 C57 1.279(4)
N2 C56 1.420(4)
S1 C11 1.809(3)
S1 C9 1.817(3)
S2 C7 1.770(3)
S2 C13 1.809(3)
S3 C61 1.809(3)
S3 C59 1.823(3)
S4 C57 1.773(3)
S4 C63 1.811(3)
C1 C2 1.389(4)
C1 C6 1.397(4)
C1 C9 1.521(4)
C2 C3 1.383(4)
C3 C4 1.381(4)
C4 C5 1.381(4)
C5 C6 1.390(4)
C7 C8 1.540(4)
C8 C15 1.534(4)
C8 C21 1.537(4)
C8 C9 1.559(4)
C11 C12 1.517(5)
C13 C14 1.516(5)
C21 C22 1.395(4)
C21 C26 1.398(4)
C22 C23 1.389(4)
C23 C24 1.385(5)
C24 C25 1.384(5)
C25 C26 1.394(4)
C51 C52 1.387(4)
C51 C56 1.405(4)
C51 C59 1.510(4)
C52 C53 1.395(4)
C53 C54 1.377(4)
C54 C55 1.387(4)
C55 C56 1.388(4)
C57 C58 1.535(4)
C58 C65 1.539(4)
C58 C71 1.540(4)
C58 C59 1.565(4)
C61 C62 1.508(5)
C63 C64 1.509(5)
C71 C72 1.390(4)
C71 C76 1.400(4)
C72 C73 1.389(4)
C73 C74 1.381(5)
C74 C75 1.392(5)
C75 C76 1.392(5)

loop_
_geom_torsion_atom_site_label_1
_geom_torsion_atom_site_label_2
_geom_torsion_atom_site_label_3
_geom_torsion_atom_site_label_4
_geom_torsion
C6 C1 C2 C3 -1.0(4)
C9 C1 C2 C3 173.3(3)
C1 C2 C3 C4 0.6(5)
C1 C2 C3 Br1 -179.7(2)
C2 C3 C4 C5 0.0(5)
Br1 C3 C4 C5 -179.7(2)
C3 C4 C5 C6 -0.2(5)
C4 C5 C6 C1 -0.2(5)
C4 C5 C6 N1 -180.0(3)
C2 C1 C6 C5 0.8(5)
C9 C1 C6 C5 -173.9(3)
C2 C1 C6 N1 -179.4(3)
C9 C1 C6 N1 5.8(4)
C7 N1 C6 C5 -165.6(3)
C7 N1 C6 C1 14.7(4)
C6 N1 C7 C8 -1.0(5)
C6 N1 C7 S2 177.6(2)
C13 S2 C7 N1 -10.0(3)
C13 S2 C7 C8 168.8(2)
N1 C7 C8 C15 -144.5(3)
S2 C7 C8 C15 36.8(3)
N1 C7 C8 C21 92.2(4)
S2 C7 C8 C21 -86.4(3)
N1 C7 C8 C9 -28.9(4)
S2 C7 C8 C9 152.5(2)
C2 C1 C9 C8 148.9(3)
C6 C1 C9 C8 -36.7(4)
C2 C1 C9 S1 20.9(4)
C6 C1 C9 S1 -164.7(2)
C15 C8 C9 C1 161.7(2)
C21 C8 C9 C1 -75.5(3)
C7 C8 C9 C1 44.5(3)
C15 C8 C9 S1 -69.3(3)
C21 C8 C9 S1 53.5(3)
C7 C8 C9 S1 173.6(2)
C11 S1 C9 C1 -96.7(2)
C11 S1 C9 C8 135.3(2)
C9 S1 C11 C12 -73.0(3)
C7 S2 C13 C14 -78.4(3)
C15 C8 C21 C22 -151.0(3)
C7 C8 C21 C22 -29.1(4)
C9 C8 C21 C22 89.1(3)
C15 C8 C21 C26 30.8(4)
C7 C8 C21 C26 152.6(3)
C9 C8 C21 C26 -89.2(3)
C26 C21 C22 C23 -0.5(4)
C8 C21 C22 C23 -178.8(3)
C21 C22 C23 C24 0.1(5)
C22 C23 C24 C25 0.5(5)
C23 C24 C25 C26 -0.7(5)
C24 C25 C26 C21 0.3(5)
C22 C21 C26 C25 0.3(4)
C8 C21 C26 C25 178.6(3)
C56 C51 C52 C53 0.7(4)
C59 C51 C52 C53 -175.7(3)
C51 C52 C53 C54 1.3(4)
C51 C52 C53 Br2 -177.9(2)
C52 C53 C54 C55 -1.7(5)
Br2 C53 C54 C55 177.4(2)
C53 C54 C55 C56 0.2(5)
C54 C55 C56 C51 1.7(5)
C54 C55 C56 N2 -178.3(3)
C52 C51 C56 C55 -2.2(4)
C59 C51 C56 C55 174.5(3)
C52 C51 C56 N2 177.9(3)
C59 C51 C56 N2 -5.5(4)
C57 N2 C56 C55 163.8(3)
C57 N2 C56 C51 -16.2(4)
C56 N2 C57 C58 1.7(5)
C56 N2 C57 S4 -177.2(2)
C63 S4 C57 N2 10.8(3)
C63 S4 C57 C58 -168.3(2)
N2 C57 C58 C65 145.6(3)
S4 C57 C58 C65 -35.4(3)
N2 C57 C58 C71 -90.4(4)
S4 C57 C58 C71 88.6(3)
N2 C57 C58 C59 29.7(4)
S4 C57 C58 C59 -151.4(2)
C52 C51 C59 C58 -145.4(3)
C56 C51 C59 C58 38.2(4)
C52 C51 C59 S3 -18.1(4)
C56 C51 C59 S3 165.5(2)
C57 C58 C59 C51 -46.6(3)
C65 C58 C59 C51 -163.7(3)
C71 C58 C59 C51 73.6(3)
C57 C58 C59 S3 -175.3(2)
C65 C58 C59 S3 67.6(3)
C71 C58 C59 S3 -55.1(3)
C61 S3 C59 C51 96.7(2)
C61 S3 C59 C58 -135.8(2)
C59 S3 C61 C62 75.0(3)
C57 S4 C63 C64 81.1(3)
C57 C58 C71 C72 -152.4(3)
C65 C58 C71 C72 -29.8(4)
C59 C58 C71 C72 90.3(3)
C57 C58 C71 C76 30.1(4)
C65 C58 C71 C76 152.7(3)
C59 C58 C71 C76 -87.2(3)
C76 C71 C72 C73 0.1(4)
C58 C71 C72 C73 -177.5(3)
C71 C72 C73 C74 -0.8(5)
C72 C73 C74 C75 1.0(5)
C73 C74 C75 C76 -0.6(5)
C74 C75 C76 C71 -0.2(5)
C72 C71 C76 C75 0.4(4)
C58 C71 C76 C75 178.0(3)
